data_4021157
loop_
_publ_author_name
'Ya-Li Chen'
'Jiang-Qin Sun'
'Xin Wei'
'Wai-Yeung Wong'
'Albert W. M. Lee'

_publ_section_title
;
 Generation of Synthetic Equivalents of Benzdiynes from Benzobisoxadisiloles
;
_journal_name_full 'Journal of Organic Chemistry'
_journal_page_first 7190
_journal_page_last 7197
_journal_paper_doi 10.1021/jo049091z
_journal_volume 69
_journal_year 2004
_chemical_formula_sum 'C19 H27 N O3 Si2'
_chemical_formula_weight 373.60
_space_group_IT_number 5
_symmetry_cell_setting monoclinic
_symmetry_space_group_name_Hall 'C 2y'
_symmetry_space_group_name_H-M 'C 1 2 1'
_cell_angle_alpha 90.00
_cell_angle_beta 109.8080(10)
_cell_angle_gamma 90.00
_cell_formula_units_Z 4
_cell_length_a 27.813(2)
_cell_length_b 6.2336(4)
_cell_length_c 13.4923(9)
_cell_measurement_temperature 293(2)
_cell_volume 2200.8(3)
_diffrn_ambient_temperature 293(2)
_exptl_crystal_density_diffrn 1.128
_cod_depositor_comments
;
The following automatic conversions were performed:
'_symmetry_cell_setting' value 'Monoclinic' changed to 'monoclinic'
according to '/home/saulius/struct/CIF-dictionaries/cif_core.dic'
dictionary named 'cif_core.dic' version 2.4.1 from 2010-06-29.

Automatic conversion script
Id: cif_fix_enum 1527 2010-12-29 10:47:43Z saulius 
;
_cod_original_sg_symbol_H-M 'C 2'
_cod_database_code 4021157

loop_
_symmetry_equiv_pos_as_xyz
'x, y, z'
'-x, y, -z'
'x+1/2, y+1/2, z'
'-x+1/2, y+1/2, -z'

loop_
_atom_site_label
_atom_site_type_symbol
_atom_site_fract_x
_atom_site_fract_y
_atom_site_fract_z
_atom_site_U_iso_or_equiv
_atom_site_adp_type
_atom_site_occupancy
_atom_site_symmetry_multiplicity
_atom_site_calc_flag
_atom_site_refinement_flags
_atom_site_disorder_assembly
_atom_site_disorder_group
C1 C 0.20177(10) 0.9088(5) 0.95053(18) 0.0627(6) Uani 1 1 d . . .
H1A H 0.2343 0.9784 0.9661 0.094 Uiso 1 1 calc R . .
H1B H 0.2053 0.7591 0.9378 0.094 Uiso 1 1 calc R . .
H1C H 0.1899 0.9250 1.0092 0.094 Uiso 1 1 calc R . .
C2 C 0.17502(12) 1.3081(4) 0.8139(2) 0.0679(7) Uani 1 1 d . . .
H2A H 0.2112 1.3225 0.8486 0.102 Uiso 1 1 calc R . .
H2B H 0.1574 1.4083 0.8435 0.102 Uiso 1 1 calc R . .
H2C H 0.1667 1.3367 0.7400 0.102 Uiso 1 1 calc R . .
C3 C 0.00204(12) 1.0812(6) 0.6661(3) 0.0897(11) Uani 1 1 d . . .
H3A H -0.0302 1.0078 0.6437 0.135 Uiso 1 1 calc R . .
H3B H 0.0100 1.1266 0.6054 0.135 Uiso 1 1 calc R . .
H3C H 0.0001 1.2042 0.7074 0.135 Uiso 1 1 calc R . .
C4 C 0.02460(14) 0.6855(7) 0.8064(3) 0.0904(10) Uani 1 1 d . . .
H4A H -0.0107 0.6653 0.7645 0.136 Uiso 1 1 calc R . .
H4B H 0.0271 0.7275 0.8764 0.136 Uiso 1 1 calc R . .
H4C H 0.0429 0.5536 0.8093 0.136 Uiso 1 1 calc R . .
C5 C 0.14364(7) 0.8598(3) 0.71283(15) 0.0386(4) Uani 1 1 d . . .
C6 C 0.17983(7) 0.7945(3) 0.66653(15) 0.0389(4) Uani 1 1 d . . .
H6A H 0.2137 0.8391 0.6943 0.047 Uiso 1 1 calc R . .
C7 C 0.16406(7) 0.6644(3) 0.58014(15) 0.0374(4) Uani 1 1 d . . .
C8 C 0.11293(7) 0.5960(3) 0.53689(15) 0.0378(4) Uani 1 1 d . . .
C9 C 0.07747(7) 0.6568(4) 0.58031(16) 0.0429(4) Uani 1 1 d . . .
H9A H 0.0438 0.6107 0.5514 0.052 Uiso 1 1 calc R . .
C10 C 0.09262(7) 0.7908(3) 0.66985(16) 0.0409(4) Uani 1 1 d . . .
C11 C 0.19222(7) 0.5505(4) 0.51526(15) 0.0434(4) Uani 1 1 d . . .
H11A H 0.2253 0.6099 0.5185 0.052 Uiso 1 1 calc R . .
C12 C 0.19074(9) 0.3118(4) 0.54088(17) 0.0515(5) Uani 1 1 d . . .
H12A H 0.2185 0.2275 0.5785 0.062 Uiso 1 1 calc R . .
C13 C 0.14302(9) 0.2478(4) 0.50007(18) 0.0504(5) Uani 1 1 d . . .
H13A H 0.1307 0.1102 0.5031 0.060 Uiso 1 1 calc R . .
C14 C 0.11153(7) 0.4443(3) 0.44628(15) 0.0408(4) Uani 1 1 d . . .
H14A H 0.0780 0.4165 0.3930 0.049 Uiso 1 1 calc R . .
C15 C 0.16157(8) 0.4787(4) 0.32567(16) 0.0503(5) Uani 1 1 d . . .
C16 C 0.12319(12) 0.2901(6) 0.1601(2) 0.0803(9) Uani 1 1 d . . .
C17 C 0.06792(15) 0.2223(11) 0.1038(3) 0.137(2) Uani 1 1 d . . .
H17A H 0.0467 0.3475 0.0847 0.206 Uiso 1 1 calc R . .
H17B H 0.0566 0.1337 0.1498 0.206 Uiso 1 1 calc R . .
H17C H 0.0657 0.1430 0.0414 0.206 Uiso 1 1 calc R . .
C18 C 0.1580(2) 0.0966(8) 0.1928(4) 0.1248(16) Uani 1 1 d . . .
H18A H 0.1925 0.1435 0.2280 0.187 Uiso 1 1 calc R . .
H18B H 0.1565 0.0149 0.1315 0.187 Uiso 1 1 calc R . .
H18C H 0.1471 0.0087 0.2397 0.187 Uiso 1 1 calc R . .
C19 C 0.14090(18) 0.4399(9) 0.0930(3) 0.1161(16) Uani 1 1 d . . .
H19A H 0.1760 0.4774 0.1289 0.174 Uiso 1 1 calc R . .
H19B H 0.1203 0.5674 0.0795 0.174 Uiso 1 1 calc R . .
H19C H 0.1378 0.3712 0.0274 0.174 Uiso 1 1 calc R . .
N1 N 0.14989(6) 0.5588(3) 0.41064(12) 0.0412(4) Uani 1 1 d . . .
O1 O 0.09706(6) 1.0294(3) 0.83947(12) 0.0603(4) Uani 1 1 d . . .
O2 O 0.20340(6) 0.4924(4) 0.31757(13) 0.0705(6) Uani 1 1 d . . .
O3 O 0.11969(6) 0.3987(4) 0.25418(12) 0.0631(5) Uani 1 1 d . . .
Si1 Si 0.15521(2) 1.03225(9) 0.83204(4) 0.04401(16) Uani 1 1 d . . .
Si2 Si 0.05262(2) 0.89762(10) 0.74651(5) 0.05212(18) Uani 1 1 d . . .

loop_
_atom_site_aniso_label
_atom_site_aniso_U_11
_atom_site_aniso_U_22
_atom_site_aniso_U_33
_atom_site_aniso_U_23
_atom_site_aniso_U_13
_atom_site_aniso_U_12
C1 0.0742(15) 0.0582(14) 0.0449(12) 0.0047(11) 0.0063(11) 0.0068(13)
C2 0.099(2) 0.0428(12) 0.0551(13) -0.0017(11) 0.0172(13) -0.0072(13)
C3 0.0734(18) 0.111(3) 0.0826(19) -0.0033(18) 0.0233(15) 0.0459(19)
C4 0.091(2) 0.107(3) 0.094(2) -0.005(2) 0.0578(19) -0.013(2)
C5 0.0425(10) 0.0342(9) 0.0385(9) 0.0001(8) 0.0131(8) 0.0006(8)
C6 0.0353(9) 0.0395(10) 0.0397(9) 0.0011(8) 0.0099(7) -0.0035(8)
C7 0.0343(9) 0.0408(10) 0.0374(10) -0.0003(8) 0.0125(7) -0.0005(8)
C8 0.0346(9) 0.0398(10) 0.0376(10) -0.0014(7) 0.0106(7) 0.0020(7)
C9 0.0297(9) 0.0522(12) 0.0435(10) -0.0046(9) 0.0079(8) 0.0019(8)
C10 0.0387(9) 0.0422(10) 0.0422(10) -0.0016(8) 0.0142(8) 0.0079(8)
C11 0.0330(9) 0.0586(12) 0.0400(9) -0.0052(10) 0.0143(7) 0.0000(9)
C12 0.0547(13) 0.0572(13) 0.0433(11) -0.0016(10) 0.0175(9) 0.0203(11)
C13 0.0636(14) 0.0381(11) 0.0529(12) -0.0037(9) 0.0242(11) 0.0045(9)
C14 0.0376(9) 0.0454(10) 0.0383(10) -0.0064(8) 0.0113(8) -0.0028(8)
C15 0.0499(11) 0.0624(15) 0.0409(11) -0.0033(9) 0.0185(9) -0.0015(10)
C16 0.0789(18) 0.115(3) 0.0573(15) -0.0374(17) 0.0364(14) -0.0261(18)
C17 0.098(3) 0.233(7) 0.082(2) -0.091(4) 0.032(2) -0.050(3)
C18 0.159(4) 0.100(3) 0.132(4) -0.051(3) 0.071(3) -0.013(3)
C19 0.152(4) 0.151(4) 0.0591(18) -0.022(2) 0.054(2) -0.032(3)
N1 0.0405(8) 0.0482(10) 0.0359(8) -0.0038(7) 0.0140(6) -0.0012(7)
O1 0.0599(9) 0.0686(10) 0.0554(9) -0.0187(9) 0.0232(7) 0.0066(9)
O2 0.0531(9) 0.1084(16) 0.0583(9) -0.0223(10) 0.0298(8) -0.0136(10)
O3 0.0541(8) 0.0958(14) 0.0421(8) -0.0212(9) 0.0199(7) -0.0087(9)
Si1 0.0544(3) 0.0381(3) 0.0374(3) -0.0039(2) 0.0128(2) 0.0021(3)
Si2 0.0450(3) 0.0620(4) 0.0520(3) -0.0080(3) 0.0198(3) 0.0105(3)

loop_
_geom_bond_atom_site_label_1
_geom_bond_atom_site_label_2
_geom_bond_distance
_geom_bond_site_symmetry_2
_geom_bond_publ_flag
C1 Si1 1.850(2) . ?
C2 Si1 1.847(3) . ?
C3 Si2 1.852(3) . ?
C4 Si2 1.854(4) . ?
C5 C10 1.406(3) . ?
C5 C6 1.413(3) . ?
C5 Si1 1.869(2) . ?
C6 C7 1.364(3) . ?
C7 C8 1.408(3) . ?
C7 C11 1.533(3) . ?
C8 C9 1.361(3) . ?
C8 C14 1.536(3) . ?
C9 C10 1.411(3) . ?
C10 Si2 1.879(2) . ?
C11 N1 1.502(2) . ?
C11 C12 1.531(3) . ?
C12 C13 1.315(4) . ?
C13 C14 1.537(3) . ?
C14 N1 1.492(3) . ?
C15 O2 1.208(3) . ?
C15 O3 1.332(3) . ?
C15 N1 1.386(3) . ?
C16 O3 1.471(3) . ?
C16 C19 1.496(5) . ?
C16 C18 1.516(6) . ?
C16 C17 1.525(5) . ?
O1 Si2 1.6507(18) . ?
O1 Si1 1.6541(17) . ?
Si1 Si2 2.8188(8) . ?

loop_
_cod_related_entry_id
_cod_related_entry_database
_cod_related_entry_code
1 ChemSpider 9512731
